data_1561544
loop_
_publ_author_name
'Han, Shujuan'
'Bai, Chunyan'
'Zhang, Bingbing'
'Yang, Zhihua'
'Pan, Shilie'

_publ_section_title
;
 Synthesis, structure and optical properties of two isotypic crystals,
 Na3MO4Cl (M=W, Mo)
;
_journal_name_full 'Journal of Solid State Chemistry'
_journal_page_first 14
_journal_page_last 18
_journal_paper_doi 10.1016/j.jssc.2016.01.009
_journal_volume 237
_journal_year 2016
_chemical_formula_sum 'Cl Na3 O4 W'
_chemical_formula_weight 352.27
_space_group_IT_number 129
_space_group_name_Hall '-P 4a 2a'
_space_group_name_H-M_alt 'P 4/n m m :2'
_symmetry_cell_setting tetragonal
_symmetry_space_group_name_H-M 'P 4/n m m :2'
_atom_sites_solution_primary direct
_atom_sites_solution_secondary difmap
_audit_creation_method SHELXL-97
_cell_angle_alpha 90.00
_cell_angle_beta 90.00
_cell_angle_gamma 90.00
_cell_formula_units_Z 2
_cell_length_a 7.5181(15)
_cell_length_b 7.5181(15)
_cell_length_c 5.360(2)
_cell_measurement_reflns_used 1143
_cell_measurement_temperature 293(2)
_cell_measurement_theta_max 27.31
_cell_measurement_theta_min 3.80
_cell_volume 302.96(14)
_computing_cell_refinement 'Bruker SMART'
_computing_data_collection 'Bruker SMART'
_computing_data_reduction 'Bruker SAINT'
_computing_molecular_graphics 'Bruker SHELXTL'
_computing_publication_material 'Bruker SHELXTL'
_computing_structure_refinement 'SHELXL-97 (Sheldrick, 1997)'
_computing_structure_solution 'SHELXS-97 (Sheldrick, 1990)'
_diffrn_ambient_temperature 293(2)
_diffrn_measured_fraction_theta_full 1.000
_diffrn_measured_fraction_theta_max 1.000
_diffrn_radiation_monochromator graphite
_diffrn_radiation_source 'fine-focus sealed tube'
_diffrn_radiation_type MoK\a
_diffrn_radiation_wavelength 0.71073
_diffrn_reflns_av_R_equivalents 0.0246
_diffrn_reflns_av_sigmaI/netI 0.0148
_diffrn_reflns_limit_h_max 9
_diffrn_reflns_limit_h_min -9
_diffrn_reflns_limit_k_max 9
_diffrn_reflns_limit_k_min -6
_diffrn_reflns_limit_l_max 6
_diffrn_reflns_limit_l_min -6
_diffrn_reflns_number 1733
_diffrn_reflns_theta_full 27.31
_diffrn_reflns_theta_max 27.31
_diffrn_reflns_theta_min 3.80
_exptl_absorpt_coefficient_mu 19.644
_exptl_absorpt_correction_T_max 0.7455
_exptl_absorpt_correction_T_min 0.4308
_exptl_absorpt_correction_type numerical
_exptl_absorpt_process_details Face-indexed
_exptl_crystal_colour colorless
_exptl_crystal_density_diffrn 3.862
_exptl_crystal_density_method 'not measured'
_exptl_crystal_description bolck
_exptl_crystal_F_000 312
_exptl_crystal_size_max 0.19
_exptl_crystal_size_mid 0.18
_exptl_crystal_size_min 0.10
_refine_diff_density_max 0.559
_refine_diff_density_min -0.819
_refine_diff_density_rms 0.122
_refine_ls_extinction_coef 0.0305(15)
_refine_ls_extinction_expression Fc^*^=kFc[1+0.001xFc^2^\l^3^/sin(2\q)]^-1/4^
_refine_ls_extinction_method SHELXL
_refine_ls_goodness_of_fit_ref 1.192
_refine_ls_matrix_type full
_refine_ls_number_parameters 20
_refine_ls_number_reflns 217
_refine_ls_number_restraints 0
_refine_ls_restrained_S_all 1.192
_refine_ls_R_factor_all 0.0104
_refine_ls_R_factor_gt 0.0099
_refine_ls_shift/su_max 0.000
_refine_ls_shift/su_mean 0.000
_refine_ls_structure_factor_coef Fsqd
_refine_ls_weighting_details 'calc w=1/[\s^2^(Fo^2^)+(0.0144P)^2^+0.1036P] where P=(Fo^2^+2Fc^2^)/3'
_refine_ls_weighting_scheme calc
_refine_ls_wR_factor_gt 0.0275
_refine_ls_wR_factor_ref 0.0279
_reflns_number_gt 207
_reflns_number_total 217
_reflns_threshold_expression >2sigma(I)
_cod_data_source_file JSSC-2016-237-14.cif
_cod_data_source_block 11
_cod_depositor_comments
;
The following automatic conversions were performed:

data item '_exptl_absorpt_correction_type' value 'Numerical' was
changed to 'numerical' in accordance with the built-in table derived
from the CIF Core dictionary named 'cif_core.dic' version 2.4.5 last
updated on 2014-11-21.

data item '_symmetry_cell_setting' value 'Tetragonal' was changed to
'tetragonal' in accordance with the built-in table derived from the
CIF Core dictionary named 'cif_core.dic' version 2.4.5 last updated
on 2014-11-21.

Automatic conversion script
Id: cif_fix_values 8369 2020-08-20 11:38:08Z andrius 
;
_cod_original_sg_symbol_H-M P4/nmm
_cod_database_code 1561544

loop_
_symmetry_equiv_pos_as_xyz
'x, y, z'
'-y+1/2, x, z'
'-x+1/2, -y+1/2, z'
'y, -x+1/2, z'
'x+1/2, -y, -z'
'y+1/2, x+1/2, -z'
'-x, y+1/2, -z'
'-y, -x, -z'
'-x, -y, -z'
'y-1/2, -x, -z'
'x-1/2, y-1/2, -z'
'-y, x-1/2, -z'
'-x-1/2, y, z'
'-y-1/2, -x-1/2, z'
'x, -y-1/2, z'
'y, x, z'

loop_
_atom_site_label
_atom_site_type_symbol
_atom_site_fract_x
_atom_site_fract_y
_atom_site_fract_z
_atom_site_U_iso_or_equiv
_atom_site_adp_type
_atom_site_occupancy
_atom_site_symmetry_multiplicity
_atom_site_calc_flag
_atom_site_refinement_flags
_atom_site_disorder_assembly
_atom_site_disorder_group
Na1 Na 0.2500 0.2500 -0.6397(4) 0.0153(4) Uani 1 8 d S . .
Na2 Na 0.5000 0.5000 0.0000 0.0182(5) Uani 1 4 d S . .
W1 W 0.7500 0.2500 0.5000 0.01051(15) Uani 1 8 d S . .
O1 O 0.5611(2) 0.2500 0.3019(3) 0.0207(5) Uani 1 2 d S . .
Cl1 Cl 0.2500 0.2500 -0.1565(2) 0.0194(3) Uani 1 8 d S . .

loop_
_atom_site_aniso_label
_atom_site_aniso_U_11
_atom_site_aniso_U_22
_atom_site_aniso_U_33
_atom_site_aniso_U_23
_atom_site_aniso_U_13
_atom_site_aniso_U_12
Na1 0.0154(6) 0.0154(6) 0.0150(10) 0.000 0.000 0.000
Na2 0.0170(8) 0.0170(8) 0.0205(11) 0.0012(3) 0.0012(3) -0.0037(10)
W1 0.00971(17) 0.00971(17) 0.01211(19) 0.000 0.000 0.000
O1 0.0121(9) 0.0278(11) 0.0224(10) 0.000 -0.0043(8) 0.000
Cl1 0.0227(4) 0.0227(4) 0.0128(6) 0.000 0.000 0.000

loop_
_atom_type_symbol
_atom_type_description
_atom_type_scat_dispersion_real
_atom_type_scat_dispersion_imag
_atom_type_scat_source
Cl Cl 0.1484 0.1585 'International Tables Vol C Tables 4.2.6.8 and 6.1.1.4'
Na Na 0.0362 0.0249 'International Tables Vol C Tables 4.2.6.8 and 6.1.1.4'
O O 0.0106 0.0060 'International Tables Vol C Tables 4.2.6.8 and 6.1.1.4'
W W -0.8490 6.8722 'International Tables Vol C Tables 4.2.6.8 and 6.1.1.4'

loop_
_geom_angle_atom_site_label_1
_geom_angle_atom_site_label_2
_geom_angle_atom_site_label_3
_geom_angle
_geom_angle_site_symmetry_1
_geom_angle_site_symmetry_3
O1 Na1 O1 88.994(17) 4_554 3_554
O1 Na1 O1 164.77(13) 4_554 2_554
O1 Na1 O1 88.994(17) 3_554 2_554
O1 Na1 O1 88.994(17) 4_554 1_554
O1 Na1 O1 164.77(13) 3_554 1_554
O1 Na1 O1 88.994(17) 2_554 1_554
O1 Na1 Cl1 97.61(6) 4_554 .
O1 Na1 Cl1 97.61(6) 3_554 .
O1 Na1 Cl1 97.61(6) 2_554 .
O1 Na1 Cl1 97.61(6) 1_554 .
O1 Na1 Cl1 82.39(6) 4_554 1_554
O1 Na1 Cl1 82.39(6) 3_554 1_554
O1 Na1 Cl1 82.39(6) 2_554 1_554
O1 Na1 Cl1 82.39(6) 1_554 1_554
Cl1 Na1 Cl1 180.0 . 1_554
O1 Na1 Na2 49.84(4) 4_554 3_554
O1 Na1 Na2 49.84(4) 3_554 3_554
O1 Na1 Na2 119.28(6) 2_554 3_554
O1 Na1 Na2 119.28(6) 1_554 3_554
Cl1 Na1 Na2 126.00(3) . 3_554
Cl1 Na1 Na2 54.00(3) 1_554 3_554
O1 Na1 Na2 119.28(6) 4_554 2_554
O1 Na1 Na2 49.84(4) 3_554 2_554
O1 Na1 Na2 49.84(4) 2_554 2_554
O1 Na1 Na2 119.28(6) 1_554 2_554
Cl1 Na1 Na2 126.00(3) . 2_554
Cl1 Na1 Na2 54.00(3) 1_554 2_554
Na2 Na1 Na2 69.79(3) 3_554 2_554
O1 Na1 Na2 119.28(6) 4_554 1_554
O1 Na1 Na2 119.28(6) 3_554 1_554
O1 Na1 Na2 49.84(4) 2_554 1_554
O1 Na1 Na2 49.84(4) 1_554 1_554
Cl1 Na1 Na2 126.00(3) . 1_554
Cl1 Na1 Na2 54.00(3) 1_554 1_554
Na2 Na1 Na2 108.00(6) 3_554 1_554
Na2 Na1 Na2 69.79(3) 2_554 1_554
O1 Na1 Na2 49.84(4) 4_554 4_554
O1 Na1 Na2 119.28(6) 3_554 4_554
O1 Na1 Na2 119.28(6) 2_554 4_554
O1 Na1 Na2 49.84(4) 1_554 4_554
Cl1 Na1 Na2 126.00(3) . 4_554
Cl1 Na1 Na2 54.00(3) 1_554 4_554
Na2 Na1 Na2 69.79(3) 3_554 4_554
Na2 Na1 Na2 108.00(6) 2_554 4_554
Na2 Na1 Na2 69.79(3) 1_554 4_554
O1 Na2 O1 98.06(8) 10_665 .
O1 Na2 O1 180.00(8) 10_665 2
O1 Na2 O1 81.94(8) . 2
O1 Na2 O1 81.94(8) 10_665 9_665
O1 Na2 O1 180.00(6) . 9_665
O1 Na2 O1 98.06(8) 2 9_665
O1 Na2 Cl1 79.25(4) 10_665 9_665
O1 Na2 Cl1 100.75(4) . 9_665
O1 Na2 Cl1 100.75(4) 2 9_665
O1 Na2 Cl1 79.25(4) 9_665 9_665
O1 Na2 Cl1 100.75(4) 10_665 .
O1 Na2 Cl1 79.25(4) . .
O1 Na2 Cl1 79.25(4) 2 .
O1 Na2 Cl1 100.75(4) 9_665 .
Cl1 Na2 Cl1 180.0 9_665 .
O1 Na2 Na1 134.36(4) 10_665 1_556
O1 Na2 Na1 45.64(4) . 1_556
O1 Na2 Na1 45.64(4) 2 1_556
O1 Na2 Na1 134.36(4) 9_665 1_556
Cl1 Na2 Na1 126.49(4) 9_665 1_556
Cl1 Na2 Na1 53.51(4) . 1_556
O1 Na2 Na1 45.64(4) 10_665 9_664
O1 Na2 Na1 134.36(4) . 9_664
O1 Na2 Na1 134.36(4) 2 9_664
O1 Na2 Na1 45.64(4) 9_665 9_664
Cl1 Na2 Na1 53.51(4) 9_665 9_664
Cl1 Na2 Na1 126.49(4) . 9_664
Na1 Na2 Na1 180.0 1_556 9_664
O1 Na2 Na2 138.17(3) 10_665 2
O1 Na2 Na2 100.50(4) . 2
O1 Na2 Na2 41.83(3) 2 2
O1 Na2 Na2 79.50(4) 9_665 2
Cl1 Na2 Na2 132.402(7) 9_665 2
Cl1 Na2 Na2 47.598(7) . 2
Na1 Na2 Na2 55.105(16) 1_556 2
Na1 Na2 Na2 124.895(16) 9_664 2
O1 Na2 Na2 100.50(4) 10_665 4_565
O1 Na2 Na2 138.17(3) . 4_565
O1 Na2 Na2 79.50(4) 2 4_565
O1 Na2 Na2 41.83(3) 9_665 4_565
Cl1 Na2 Na2 47.598(7) 9_665 4_565
Cl1 Na2 Na2 132.402(7) . 4_565
Na1 Na2 Na2 124.895(16) 1_556 4_565
Na1 Na2 Na2 55.105(16) 9_664 4_565
Na2 Na2 Na2 90.0 2 4_565
O1 Na2 Na2 79.50(4) 10_665 4
O1 Na2 Na2 41.83(3) . 4
O1 Na2 Na2 100.50(4) 2 4
O1 Na2 Na2 138.17(3) 9_665 4
Cl1 Na2 Na2 132.402(7) 9_665 4
Cl1 Na2 Na2 47.598(7) . 4
Na1 Na2 Na2 55.105(16) 1_556 4
Na1 Na2 Na2 124.895(16) 9_664 4
Na2 Na2 Na2 90.0 2 4
Na2 Na2 Na2 180.0 4_565 4
O1 Na2 Na2 41.83(3) 10_665 2_655
O1 Na2 Na2 79.50(4) . 2_655
O1 Na2 Na2 138.17(3) 2 2_655
O1 Na2 Na2 100.50(4) 9_665 2_655
Cl1 Na2 Na2 47.598(7) 9_665 2_655
Cl1 Na2 Na2 132.402(7) . 2_655
Na1 Na2 Na2 124.895(16) 1_556 2_655
Na1 Na2 Na2 55.105(16) 9_664 2_655
Na2 Na2 Na2 180.0 2 2_655
Na2 Na2 Na2 90.0 4_565 2_655
Na2 Na2 Na2 90.0 4 2_655
O1 W1 O1 111.01(6) . 10_666
O1 W1 O1 106.44(12) . 3_655
O1 W1 O1 111.01(6) 10_666 3_655
O1 W1 O1 111.01(6) . 12_656
O1 W1 O1 106.44(12) 10_666 12_656
O1 W1 O1 111.01(6) 3_655 12_656
W1 O1 Na1 135.60(11) . 1_556
W1 O1 Na2 122.01(5) . 4
Na1 O1 Na2 84.52(6) 1_556 4
W1 O1 Na2 122.01(5) . .
Na1 O1 Na2 84.52(6) 1_556 .
Na2 O1 Na2 96.34(6) 4 .
Na1 Cl1 Na1 180.0 . 1_556
Na1 Cl1 Na2 107.51(3) . .
Na1 Cl1 Na2 72.49(3) 1_556 .
Na1 Cl1 Na2 107.51(3) . 3
Na1 Cl1 Na2 72.49(3) 1_556 3
Na2 Cl1 Na2 144.98(5) . 3
Na1 Cl1 Na2 107.51(3) . 4
Na1 Cl1 Na2 72.49(3) 1_556 4
Na2 Cl1 Na2 84.805(15) . 4
Na2 Cl1 Na2 84.805(15) 3 4
Na1 Cl1 Na2 107.51(3) . 2
Na1 Cl1 Na2 72.49(3) 1_556 2
Na2 Cl1 Na2 84.805(15) . 2
Na2 Cl1 Na2 84.805(15) 3 2
Na2 Cl1 Na2 144.98(5) 4 2

loop_
_geom_bond_atom_site_label_1
_geom_bond_atom_site_label_2
_geom_bond_distance
_geom_bond_site_symmetry_2
Na1 O1 2.3599(19) 4_554
Na1 O1 2.3599(19) 3_554
Na1 O1 2.3599(19) 2_554
Na1 O1 2.3599(19) 1_554
Na1 Cl1 2.590(3) .
Na1 Cl1 2.770(3) 1_554
Na1 Na2 3.2855(13) 3_554
Na1 Na2 3.2855(13) 2_554
Na1 Na2 3.2855(13) 1_554
Na1 Na2 3.2855(13) 4_554
Na2 O1 2.5225(13) 10_665
Na2 O1 2.5225(13) .
Na2 O1 2.5225(13) 2
Na2 O1 2.5225(13) 9_665
Na2 Cl1 2.7872(6) 9_665
Na2 Cl1 2.7872(6) .
Na2 Na1 3.2855(13) 1_556
Na2 Na1 3.2855(13) 9_664
Na2 Na2 3.7590(8) 2
Na2 Na2 3.7590(8) 4_565
Na2 Na2 3.7590(8) 4
Na2 Na2 3.7591(8) 2_655
W1 O1 1.7729(18) .
W1 O1 1.7729(18) 10_666
W1 O1 1.7729(18) 3_655
W1 O1 1.7729(18) 12_656
O1 Na1 2.3599(19) 1_556
O1 Na2 2.5225(13) 4
Cl1 Na1 2.770(3) 1_556
Cl1 Na2 2.7872(6) 3
Cl1 Na2 2.7872(6) 4
Cl1 Na2 2.7872(6) 2

loop_
_geom_torsion_atom_site_label_1
_geom_torsion_atom_site_label_2
_geom_torsion_atom_site_label_3
_geom_torsion_atom_site_label_4
_geom_torsion
_geom_torsion_site_symmetry_1
_geom_torsion_site_symmetry_2
_geom_torsion_site_symmetry_3
_geom_torsion_site_symmetry_4
O1 W1 O1 Na1 -59.09(4) 10_666 . . 1_556
O1 W1 O1 Na1 180.0 3_655 . . 1_556
O1 W1 O1 Na1 59.09(4) 12_656 . . 1_556
O1 W1 O1 Na2 -177.60(11) 10_666 . . 4
O1 W1 O1 Na2 61.49(8) 3_655 . . 4
O1 W1 O1 Na2 -59.42(4) 12_656 . . 4
O1 W1 O1 Na2 59.42(4) 10_666 . . .
O1 W1 O1 Na2 -61.49(8) 3_655 . . .
O1 W1 O1 Na2 177.60(11) 12_656 . . .
O1 Na2 O1 W1 70.02(9) 10_665 . . .
O1 Na2 O1 W1 -109.98(9) 2 . . .
O1 Na2 O1 W1 -128(100) 9_665 . . .
Cl1 Na2 O1 W1 -10.49(9) 9_665 . . .
Cl1 Na2 O1 W1 169.51(9) . . . .
Na1 Na2 O1 W1 -141.86(11) 1_556 . . .
Na1 Na2 O1 W1 38.14(11) 9_664 . . .
Na2 Na2 O1 W1 -147.65(8) 2 . . .
Na2 Na2 O1 W1 -45.70(12) 4_565 . . .
Na2 Na2 O1 W1 134.30(12) 4 . . .
Na2 Na2 O1 W1 32.35(8) 2_655 . . .
O1 Na2 O1 Na1 -148.12(7) 10_665 . . 1_556
O1 Na2 O1 Na1 31.88(7) 2 . . 1_556
O1 Na2 O1 Na1 14(100) 9_665 . . 1_556
Cl1 Na2 O1 Na1 131.37(5) 9_665 . . 1_556
Cl1 Na2 O1 Na1 -48.63(5) . . . 1_556
Na1 Na2 O1 Na1 180.0 9_664 . . 1_556
Na2 Na2 O1 Na1 -5.79(5) 2 . . 1_556
Na2 Na2 O1 Na1 96.16(6) 4_565 . . 1_556
Na2 Na2 O1 Na1 -83.84(6) 4 . . 1_556
Na2 Na2 O1 Na1 174.21(5) 2_655 . . 1_556
O1 Na2 O1 Na2 -64.28(4) 10_665 . . 4
O1 Na2 O1 Na2 115.72(4) 2 . . 4
O1 Na2 O1 Na2 98(100) 9_665 . . 4
Cl1 Na2 O1 Na2 -144.79(4) 9_665 . . 4
Cl1 Na2 O1 Na2 35.21(4) . . . 4
Na1 Na2 O1 Na2 83.84(6) 1_556 . . 4
Na1 Na2 O1 Na2 -96.16(6) 9_664 . . 4
Na2 Na2 O1 Na2 78.05(5) 2 . . 4
Na2 Na2 O1 Na2 180.0 4_565 . . 4
Na2 Na2 O1 Na2 -101.95(5) 2_655 . . 4
O1 Na1 Cl1 Na1 -45(100) 4_554 . . 1_556
O1 Na1 Cl1 Na1 45(100) 3_554 . . 1_556
O1 Na1 Cl1 Na1 135(100) 2_554 . . 1_556
O1 Na1 Cl1 Na1 -135(100) 1_554 . . 1_556
Cl1 Na1 Cl1 Na1 0.0 1_554 . . 1_556
Na2 Na1 Cl1 Na1 0(100) 3_554 . . 1_556
Na2 Na1 Cl1 Na1 90(100) 2_554 . . 1_556
Na2 Na1 Cl1 Na1 180(100) 1_554 . . 1_556
Na2 Na1 Cl1 Na1 -90(100) 4_554 . . 1_556
O1 Na1 Cl1 Na2 135.0 4_554 . . .
O1 Na1 Cl1 Na2 -135.0 3_554 . . .
O1 Na1 Cl1 Na2 -45.0 2_554 . . .
O1 Na1 Cl1 Na2 45.0 1_554 . . .
Cl1 Na1 Cl1 Na2 0(76) 1_554 . . .
Na2 Na1 Cl1 Na2 180.0 3_554 . . .
Na2 Na1 Cl1 Na2 -90.0 2_554 . . .
Na2 Na1 Cl1 Na2 0.0 1_554 . . .
Na2 Na1 Cl1 Na2 90.0 4_554 . . .
O1 Na1 Cl1 Na2 -45.0 4_554 . . 3
O1 Na1 Cl1 Na2 45.0 3_554 . . 3
O1 Na1 Cl1 Na2 135.0 2_554 . . 3
O1 Na1 Cl1 Na2 -135.0 1_554 . . 3
Cl1 Na1 Cl1 Na2 180(100) 1_554 . . 3
Na2 Na1 Cl1 Na2 0.0 3_554 . . 3
Na2 Na1 Cl1 Na2 90.0 2_554 . . 3
Na2 Na1 Cl1 Na2 180.0 1_554 . . 3
Na2 Na1 Cl1 Na2 -90.0 4_554 . . 3
O1 Na1 Cl1 Na2 45.0 4_554 . . 4
O1 Na1 Cl1 Na2 135.0 3_554 . . 4
O1 Na1 Cl1 Na2 -135.0 2_554 . . 4
O1 Na1 Cl1 Na2 -45.0 1_554 . . 4
Cl1 Na1 Cl1 Na2 -90(76) 1_554 . . 4
Na2 Na1 Cl1 Na2 90.0 3_554 . . 4
Na2 Na1 Cl1 Na2 180.0 2_554 . . 4
Na2 Na1 Cl1 Na2 -90.0 1_554 . . 4
Na2 Na1 Cl1 Na2 0.0 4_554 . . 4
O1 Na1 Cl1 Na2 -135.0 4_554 . . 2
O1 Na1 Cl1 Na2 -45.0 3_554 . . 2
O1 Na1 Cl1 Na2 45.0 2_554 . . 2
O1 Na1 Cl1 Na2 135.0 1_554 . . 2
Cl1 Na1 Cl1 Na2 90(76) 1_554 . . 2
Na2 Na1 Cl1 Na2 -90.0 3_554 . . 2
Na2 Na1 Cl1 Na2 0.0 2_554 . . 2
Na2 Na1 Cl1 Na2 90.0 1_554 . . 2
Na2 Na1 Cl1 Na2 180.0 4_554 . . 2
O1 Na2 Cl1 Na1 -41.87(4) 10_665 . . .
O1 Na2 Cl1 Na1 -138.13(4) . . . .
O1 Na2 Cl1 Na1 138.13(4) 2 . . .
O1 Na2 Cl1 Na1 41.87(4) 9_665 . . .
Cl1 Na2 Cl1 Na1 73(100) 9_665 . . .
Na1 Na2 Cl1 Na1 180.0 1_556 . . .
Na1 Na2 Cl1 Na1 0.0 9_664 . . .
Na2 Na2 Cl1 Na1 106.75(2) 2 . . .
Na2 Na2 Cl1 Na1 73.25(2) 4_565 . . .
Na2 Na2 Cl1 Na1 -106.75(2) 4 . . .
Na2 Na2 Cl1 Na1 -73.25(2) 2_655 . . .
O1 Na2 Cl1 Na1 138.13(4) 10_665 . . 1_556
O1 Na2 Cl1 Na1 41.87(4) . . . 1_556
O1 Na2 Cl1 Na1 -41.87(4) 2 . . 1_556
O1 Na2 Cl1 Na1 -138.13(4) 9_665 . . 1_556
Cl1 Na2 Cl1 Na1 -107(100) 9_665 . . 1_556
Na1 Na2 Cl1 Na1 180.0 9_664 . . 1_556
Na2 Na2 Cl1 Na1 -73.25(2) 2 . . 1_556
Na2 Na2 Cl1 Na1 -106.75(2) 4_565 . . 1_556
Na2 Na2 Cl1 Na1 73.25(2) 4 . . 1_556
Na2 Na2 Cl1 Na1 106.75(2) 2_655 . . 1_556
O1 Na2 Cl1 Na2 138.13(4) 10_665 . . 3
O1 Na2 Cl1 Na2 41.87(4) . . . 3
O1 Na2 Cl1 Na2 -41.87(4) 2 . . 3
O1 Na2 Cl1 Na2 -138.13(4) 9_665 . . 3
Cl1 Na2 Cl1 Na2 -107(100) 9_665 . . 3
Na1 Na2 Cl1 Na2 0.0 1_556 . . 3
Na1 Na2 Cl1 Na2 180.0 9_664 . . 3
Na2 Na2 Cl1 Na2 -73.25(2) 2 . . 3
Na2 Na2 Cl1 Na2 -106.75(2) 4_565 . . 3
Na2 Na2 Cl1 Na2 73.25(2) 4 . . 3
Na2 Na2 Cl1 Na2 106.75(2) 2_655 . . 3
O1 Na2 Cl1 Na2 64.88(5) 10_665 . . 4
O1 Na2 Cl1 Na2 -31.39(4) . . . 4
O1 Na2 Cl1 Na2 -115.12(5) 2 . . 4
O1 Na2 Cl1 Na2 148.61(4) 9_665 . . 4
Cl1 Na2 Cl1 Na2 180(100) 9_665 . . 4
Na1 Na2 Cl1 Na2 -73.25(2) 1_556 . . 4
Na1 Na2 Cl1 Na2 106.75(2) 9_664 . . 4
Na2 Na2 Cl1 Na2 -146.51(5) 2 . . 4
Na2 Na2 Cl1 Na2 180.0 4_565 . . 4
Na2 Na2 Cl1 Na2 33.49(5) 2_655 . . 4
O1 Na2 Cl1 Na2 -148.61(4) 10_665 . . 2
O1 Na2 Cl1 Na2 115.12(5) . . . 2
O1 Na2 Cl1 Na2 31.39(4) 2 . . 2
O1 Na2 Cl1 Na2 -64.88(5) 9_665 . . 2
Cl1 Na2 Cl1 Na2 -33(100) 9_665 . . 2
Na1 Na2 Cl1 Na2 73.25(2) 1_556 . . 2
Na1 Na2 Cl1 Na2 -106.75(2) 9_664 . . 2
Na2 Na2 Cl1 Na2 -33.49(4) 4_565 . . 2
Na2 Na2 Cl1 Na2 146.51(5) 4 . . 2
Na2 Na2 Cl1 Na2 180.0 2_655 . . 2
